data_4122184
loop_
_publ_author_name
'Schmidt, Anna-Corina'
'Heinemann, Frank W.'
'Lukens, Jr, Wayne W'
'Meyer, Karsten'

_publ_section_title
;
 Molecular and Electronic Structure of Dinuclear Uranium Bis-\m-Oxo
 Complexes with Diamond Core Structural Motifs.
;
_journal_issue 34
_journal_name_full 'Journal of the American Chemical Society'
_journal_page_first 11980
_journal_paper_doi 10.1021/ja504528n
_journal_volume 136
_journal_year 2014
_chemical_formula_moiety 'C59 H82 N5 O3 U, 2(C6 H6)'
_chemical_formula_sum 'C71 H94 N5 O3 U'
_chemical_formula_weight 1303.54
_chemical_name_systematic
; 
 ? 
;
_space_group_IT_number 2
_symmetry_cell_setting triclinic
_symmetry_space_group_name_Hall '-P 1'
_symmetry_space_group_name_H-M 'P -1'
_atom_sites_solution_hydrogens geom
_atom_sites_solution_primary direct
_atom_sites_solution_secondary difmap
_audit_creation_method SHELXL-97
_cell_angle_alpha 75.292(3)
_cell_angle_beta 88.400(3)
_cell_angle_gamma 77.537(3)
_cell_formula_units_Z 2
_cell_length_a 10.3378(18)
_cell_length_b 16.399(3)
_cell_length_c 19.791(3)
_cell_measurement_reflns_used 5917
_cell_measurement_temperature 100(2)
_cell_measurement_theta_max 23.92
_cell_measurement_theta_min 2.57
_cell_volume 3167.5(9)
_computing_cell_refinement 'Bruker SAINT'
_computing_data_collection 'Bruker APEX2'
_computing_data_reduction 'Bruker SAINT'
_computing_molecular_graphics 'SHELXTL 6.12 (Bruker AXS, 2002)'
_computing_publication_material 'SHELXTL 6.12 (Bruker AXS, 2002)'
_computing_structure_refinement 'SHELXTL 6.12 (Bruker AXS, 2002)'
_computing_structure_solution 'SHELXTL 6.12 (Bruker AXS, 2002)'
_diffrn_ambient_temperature 100(2)
_diffrn_detector_area_resol_mean 83.33
_diffrn_measured_fraction_theta_full 0.996
_diffrn_measured_fraction_theta_max 0.996
_diffrn_measurement_device_type 'Bruker Kappa APEX II'
_diffrn_measurement_method '\f and \w scans'
_diffrn_radiation_monochromator 'Quazar focussing montel optics'
_diffrn_radiation_source 'ImuS micro-focus tube'
_diffrn_radiation_type MoK\a
_diffrn_radiation_wavelength 0.71073
_diffrn_reflns_av_R_equivalents 0.0738
_diffrn_reflns_av_sigmaI/netI 0.0911
_diffrn_reflns_limit_h_max 13
_diffrn_reflns_limit_h_min -13
_diffrn_reflns_limit_k_max 16
_diffrn_reflns_limit_k_min -21
_diffrn_reflns_limit_l_max 25
_diffrn_reflns_limit_l_min -25
_diffrn_reflns_number 39167
_diffrn_reflns_theta_full 27.18
_diffrn_reflns_theta_max 27.18
_diffrn_reflns_theta_min 2.13
_exptl_absorpt_coefficient_mu 2.612
_exptl_absorpt_correction_T_max 0.746
_exptl_absorpt_correction_T_min 0.587
_exptl_absorpt_correction_type multi-scan
_exptl_absorpt_process_details 'SADABS, Bruker-AXS, 2008'
_exptl_crystal_colour brown
_exptl_crystal_density_diffrn 1.367
_exptl_crystal_density_method 'not measured'
_exptl_crystal_description needle
_exptl_crystal_F_000 1342
_exptl_crystal_size_max 0.24
_exptl_crystal_size_mid 0.02
_exptl_crystal_size_min 0.02
_refine_diff_density_max 1.157
_refine_diff_density_min -2.193
_refine_diff_density_rms 0.143
_refine_ls_extinction_method none
_refine_ls_goodness_of_fit_ref 1.007
_refine_ls_hydrogen_treatment constr
_refine_ls_matrix_type full
_refine_ls_number_parameters 736
_refine_ls_number_reflns 14015
_refine_ls_number_restraints 0
_refine_ls_restrained_S_all 1.007
_refine_ls_R_factor_all 0.0660
_refine_ls_R_factor_gt 0.0422
_refine_ls_shift/su_max 0.002
_refine_ls_shift/su_mean 0.000
_refine_ls_structure_factor_coef Fsqd
_refine_ls_weighting_details 'calc w=1/[\s^2^(Fo^2^)+(0.0310P)^2^+0.0000P] where P=(Fo^2^+2Fc^2^)/3'
_refine_ls_weighting_scheme calc
_refine_ls_wR_factor_gt 0.0765
_refine_ls_wR_factor_ref 0.0832
_reflns_number_gt 11142
_reflns_number_total 14015
_reflns_threshold_expression >2sigma(I)
_cod_data_source_file ja504528n_si_002.cif
_cod_data_source_block acs1205
_cod_depositor_comments 'Adding full bibliography for 4122183--4122197.cif.'
_cod_original_sg_symbol_Hall -P1
_cod_original_sg_symbol_H-M P-1
_cod_database_code 4122184

loop_
_symmetry_equiv_pos_as_xyz
'x, y, z'
'-x, -y, -z'

loop_
_atom_site_label
_atom_site_type_symbol
_atom_site_fract_x
_atom_site_fract_y
_atom_site_fract_z
_atom_site_U_iso_or_equiv
_atom_site_adp_type
_atom_site_occupancy
_atom_site_symmetry_multiplicity
_atom_site_calc_flag
_atom_site_refinement_flags
U1 U 0.465396(17) 0.128506(11) 0.277087(8) 0.01149(5) Uani 1 1 d .
O1 O 0.4773(3) 0.26457(18) 0.26634(14) 0.0165(7) Uani 1 1 d .
O2 O 0.4849(3) 0.16349(19) 0.16205(14) 0.0183(7) Uani 1 1 d .
O3 O 0.3865(3) 0.02084(18) 0.25854(14) 0.0167(7) Uani 1 1 d .
N1 N 0.6935(3) 0.1333(2) 0.34441(16) 0.0139(8) Uani 1 1 d .
N2 N 0.7074(3) 0.0322(2) 0.23801(16) 0.0136(8) Uani 1 1 d .
N3 N 0.5826(3) -0.0219(2) 0.37129(16) 0.0134(8) Uani 1 1 d .
N4 N 0.3536(3) 0.1348(2) 0.35920(17) 0.0138(8) Uani 1 1 d .
N5 N 0.2317(4) 0.2109(2) 0.22762(18) 0.0187(8) Uani 1 1 d .
C1 C 0.7933(4) 0.1362(3) 0.2884(2) 0.0140(9) Uani 1 1 d .
H1A H 0.8759 0.1450 0.3068 0.017 Uiso 1 1 calc R
H1B H 0.7595 0.1867 0.2489 0.017 Uiso 1 1 calc R
C2 C 0.8258(4) 0.0556(3) 0.2612(2) 0.0149(9) Uani 1 1 d .
H2A H 0.8860 0.0650 0.2216 0.018 Uiso 1 1 calc R
H2B H 0.8733 0.0068 0.2986 0.018 Uiso 1 1 calc R
C3 C 0.7035(4) -0.0600(3) 0.2691(2) 0.0148(9) Uani 1 1 d .
H3A H 0.7853 -0.0969 0.2570 0.018 Uiso 1 1 calc R
H3B H 0.6274 -0.0732 0.2480 0.018 Uiso 1 1 calc R
C4 C 0.6917(4) -0.0824(3) 0.3475(2) 0.0162(9) Uani 1 1 d .
H4C H 0.6762 -0.1417 0.3635 0.019 Uiso 1 1 calc R
H4D H 0.7764 -0.0816 0.3692 0.019 Uiso 1 1 calc R
C5 C 0.6286(4) 0.0086(3) 0.42829(19) 0.0146(9) Uani 1 1 d .
H5A H 0.6623 -0.0416 0.4680 0.018 Uiso 1 1 calc R
H5B H 0.5526 0.0462 0.4447 0.018 Uiso 1 1 calc R
C6 C 0.7360(4) 0.0581(3) 0.4063(2) 0.0155(9) Uani 1 1 d .
H6A H 0.7603 0.0792 0.4458 0.019 Uiso 1 1 calc R
H6B H 0.8156 0.0189 0.3947 0.019 Uiso 1 1 calc R
C7 C 0.6811(4) 0.2120(3) 0.3712(2) 0.0161(9) Uani 1 1 d .
H7A H 0.7645 0.2064 0.3971 0.019 Uiso 1 1 calc R
H7B H 0.6093 0.2119 0.4054 0.019 Uiso 1 1 calc R
C8 C 0.6536(4) 0.2982(3) 0.3194(2) 0.0157(9) Uani 1 1 d .
C9 C 0.5455(4) 0.3231(3) 0.2725(2) 0.0163(10) Uani 1 1 d .
C10 C 0.5102(4) 0.4102(3) 0.2322(2) 0.0176(10) Uani 1 1 d .
C11 C 0.5968(5) 0.4639(3) 0.2357(2) 0.0204(10) Uani 1 1 d .
H11 H 0.5770 0.5211 0.2067 0.024 Uiso 1 1 calc R
C12 C 0.7086(5) 0.4395(3) 0.2783(2) 0.0216(11) Uani 1 1 d .
C13 C 0.7345(4) 0.3558(3) 0.3213(2) 0.0187(10) Uani 1 1 d .
H13 H 0.8090 0.3374 0.3528 0.022 Uiso 1 1 calc R
C14 C 0.3852(4) 0.4431(3) 0.1877(2) 0.0185(10) Uani 1 1 d .
H14A H 0.3485 0.3927 0.1857 0.022 Uiso 1 1 calc R
H14B H 0.4096 0.4694 0.1396 0.022 Uiso 1 1 calc R
C15 C 0.2732(5) 0.5096(3) 0.2098(2) 0.0214(10) Uani 1 1 d .
C16 C 0.3100(5) 0.5984(3) 0.1987(2) 0.0247(11) Uani 1 1 d .
H16A H 0.2338 0.6402 0.2089 0.037 Uiso 1 1 calc R
H16B H 0.3349 0.6183 0.1501 0.037 Uiso 1 1 calc R
H16C H 0.3849 0.5932 0.2300 0.037 Uiso 1 1 calc R
C17 C 0.2401(5) 0.4785(3) 0.2866(2) 0.0288(12) Uani 1 1 d .
H17A H 0.1668 0.5209 0.2986 0.043 Uiso 1 1 calc R
H17B H 0.3181 0.4718 0.3162 0.043 Uiso 1 1 calc R
H17C H 0.2142 0.4228 0.2943 0.043 Uiso 1 1 calc R
C18 C 0.1515(5) 0.5206(3) 0.1631(2) 0.0298(12) Uani 1 1 d .
H18A H 0.1255 0.4650 0.1703 0.045 Uiso 1 1 calc R
H18B H 0.1731 0.5409 0.1140 0.045 Uiso 1 1 calc R
H18C H 0.0781 0.5629 0.1751 0.045 Uiso 1 1 calc R
C19 C 0.8014(5) 0.4993(3) 0.2770(3) 0.0299(12) Uani 1 1 d .
H19A H 0.8648 0.4946 0.2396 0.045 Uiso 1 1 calc R
H19B H 0.8495 0.4832 0.3220 0.045 Uiso 1 1 calc R
H19C H 0.7503 0.5588 0.2684 0.045 Uiso 1 1 calc R
C20 C 0.7110(5) 0.0414(3) 0.1609(2) 0.0180(10) Uani 1 1 d .
H20A H 0.6382 0.0177 0.1473 0.022 Uiso 1 1 calc R
H20B H 0.7956 0.0059 0.1503 0.022 Uiso 1 1 calc R
C21 C 0.6983(4) 0.1322(3) 0.1172(2) 0.0159(9) Uani 1 1 d .
C22 C 0.5765(5) 0.1896(3) 0.1174(2) 0.0183(10) Uani 1 1 d .
C23 C 0.5536(4) 0.2715(3) 0.0693(2) 0.0182(10) Uani 1 1 d .
C24 C 0.6592(5) 0.2942(3) 0.0288(2) 0.0233(11) Uani 1 1 d .
H24 H 0.6464 0.3509 -0.0009 0.028 Uiso 1 1 calc R
C25 C 0.7814(5) 0.2391(3) 0.0292(2) 0.0220(10) Uani 1 1 d .
C26 C 0.7980(4) 0.1570(3) 0.0734(2) 0.0177(10) Uani 1 1 d .
H26 H 0.8794 0.1168 0.0737 0.021 Uiso 1 1 calc R
C27 C 0.4182(5) 0.3306(3) 0.0607(2) 0.0242(11) Uani 1 1 d .
H27A H 0.4297 0.3903 0.0552 0.029 Uiso 1 1 calc R
H27B H 0.3702 0.3148 0.1045 0.029 Uiso 1 1 calc R
C28 C 0.3296(5) 0.3303(3) -0.0009(2) 0.0238(11) Uani 1 1 d .
C29 C 0.3140(5) 0.2392(3) 0.0013(2) 0.0315(12) Uani 1 1 d .
H29A H 0.2533 0.2416 -0.0367 0.047 Uiso 1 1 calc R
H29B H 0.2781 0.2143 0.0463 0.047 Uiso 1 1 calc R
H29C H 0.4006 0.2033 -0.0043 0.047 Uiso 1 1 calc R
C30 C 0.3880(5) 0.3682(3) -0.0713(2) 0.0292(12) Uani 1 1 d .
H30A H 0.4719 0.3298 -0.0774 0.044 Uiso 1 1 calc R
H30B H 0.4039 0.4252 -0.0719 0.044 Uiso 1 1 calc R
H30C H 0.3255 0.3738 -0.1093 0.044 Uiso 1 1 calc R
C31 C 0.1934(5) 0.3871(3) 0.0049(3) 0.0376(14) Uani 1 1 d .
H31A H 0.1362 0.3901 -0.0347 0.056 Uiso 1 1 calc R
H31B H 0.2034 0.4454 0.0044 0.056 Uiso 1 1 calc R
H31C H 0.1535 0.3623 0.0487 0.056 Uiso 1 1 calc R
C32 C 0.8906(5) 0.2669(3) -0.0171(2) 0.0315(12) Uani 1 1 d .
H32A H 0.8582 0.2867 -0.0659 0.047 Uiso 1 1 calc R
H32B H 0.9663 0.2179 -0.0123 0.047 Uiso 1 1 calc R
H32C H 0.9181 0.3140 -0.0033 0.047 Uiso 1 1 calc R
C33 C 0.4764(4) -0.0677(3) 0.3993(2) 0.0142(9) Uani 1 1 d .
H33A H 0.4045 -0.0262 0.4146 0.017 Uiso 1 1 calc R
H33B H 0.5126 -0.1137 0.4414 0.017 Uiso 1 1 calc R
C34 C 0.4166(4) -0.1078(3) 0.3518(2) 0.0145(9) Uani 1 1 d .
C35 C 0.3650(4) -0.0593(3) 0.2845(2) 0.0155(9) Uani 1 1 d .
C36 C 0.2897(4) -0.0952(3) 0.2459(2) 0.0160(9) Uani 1 1 d .
C37 C 0.2700(5) -0.1784(3) 0.2752(2) 0.0200(10) Uani 1 1 d .
H37 H 0.2159 -0.2013 0.2501 0.024 Uiso 1 1 calc R
C38 C 0.3259(5) -0.2294(3) 0.3394(2) 0.0201(10) Uani 1 1 d .
C39 C 0.3957(4) -0.1918(3) 0.3769(2) 0.0159(9) Uani 1 1 d .
H39 H 0.4312 -0.2244 0.4218 0.019 Uiso 1 1 calc R
C40 C 0.2198(4) -0.0437(3) 0.1770(2) 0.0204(10) Uani 1 1 d .
H40A H 0.2044 0.0183 0.1759 0.024 Uiso 1 1 calc R
H40B H 0.1319 -0.0582 0.1761 0.024 Uiso 1 1 calc R
C41 C 0.2918(5) -0.0570(3) 0.1094(2) 0.0239(11) Uani 1 1 d .
C42 C 0.3121(5) -0.1506(3) 0.1048(2) 0.0305(12) Uani 1 1 d .
H42A H 0.2261 -0.1670 0.1067 0.046 Uiso 1 1 calc R
H42B H 0.3690 -0.1885 0.1441 0.046 Uiso 1 1 calc R
H42C H 0.3541 -0.1563 0.0608 0.046 Uiso 1 1 calc R
C43 C 0.2044(5) 0.0022(3) 0.0473(2) 0.0314(12) Uani 1 1 d .
H43A H 0.2494 -0.0018 0.0037 0.047 Uiso 1 1 calc R
H43B H 0.1881 0.0619 0.0512 0.047 Uiso 1 1 calc R
H43C H 0.1198 -0.0156 0.0474 0.047 Uiso 1 1 calc R
C44 C 0.4267(5) -0.0320(3) 0.1076(2) 0.0285(12) Uani 1 1 d .
H44A H 0.4695 -0.0373 0.0637 0.043 Uiso 1 1 calc R
H44B H 0.4828 -0.0705 0.1471 0.043 Uiso 1 1 calc R
H44C H 0.4140 0.0278 0.1111 0.043 Uiso 1 1 calc R
C45 C 0.3066(5) -0.3209(3) 0.3679(2) 0.0249(11) Uani 1 1 d .
H45A H 0.3763 -0.3610 0.3509 0.037 Uiso 1 1 calc R
H45B H 0.2198 -0.3250 0.3521 0.037 Uiso 1 1 calc R
H45C H 0.3111 -0.3357 0.4191 0.037 Uiso 1 1 calc R
C46 C 0.2517(4) 0.1498(3) 0.4058(2) 0.0160(9) Uani 1 1 d .
C47 C 0.2485(4) 0.2131(3) 0.4437(2) 0.0182(10) Uani 1 1 d .
C48 C 0.1506(4) 0.2235(3) 0.4923(2) 0.0203(10) Uani 1 1 d .
H48 H 0.1505 0.2655 0.5177 0.024 Uiso 1 1 calc R
C49 C 0.0533(5) 0.1759(3) 0.5054(2) 0.0239(11) Uani 1 1 d .
C50 C 0.0534(4) 0.1173(3) 0.4654(2) 0.0201(10) Uani 1 1 d .
H50 H -0.0143 0.0852 0.4722 0.024 Uiso 1 1 calc R
C51 C 0.1482(4) 0.1038(3) 0.4158(2) 0.0167(9) Uani 1 1 d .
C52 C 0.3483(4) 0.2691(3) 0.4315(2) 0.0216(10) Uani 1 1 d .
H52A H 0.3074 0.3259 0.4387 0.032 Uiso 1 1 calc R
H52B H 0.3792 0.2758 0.3835 0.032 Uiso 1 1 calc R
H52C H 0.4238 0.2421 0.4644 0.032 Uiso 1 1 calc R
C53 C -0.0496(5) 0.1880(3) 0.5594(2) 0.0325(13) Uani 1 1 d .
H53A H -0.1381 0.2054 0.5370 0.049 Uiso 1 1 calc R
H53B H -0.0349 0.2329 0.5810 0.049 Uiso 1 1 calc R
H53C H -0.0429 0.1336 0.5953 0.049 Uiso 1 1 calc R
C54 C 0.1368(5) 0.0420(3) 0.3729(2) 0.0219(10) Uani 1 1 d .
H54A H 0.0487 0.0285 0.3781 0.033 Uiso 1 1 calc R
H54B H 0.2046 -0.0112 0.3889 0.033 Uiso 1 1 calc R
H54C H 0.1499 0.0685 0.3236 0.033 Uiso 1 1 calc R
C55 C 0.1573(5) 0.2702(3) 0.2558(2) 0.0242(11) Uani 1 1 d .
H55 H 0.1944 0.2867 0.2923 0.029 Uiso 1 1 calc R
C56 C 0.0272(5) 0.3086(3) 0.2335(3) 0.0368(14) Uani 1 1 d .
H56 H -0.0227 0.3517 0.2538 0.044 Uiso 1 1 calc R
C57 C -0.0287(5) 0.2839(4) 0.1823(3) 0.0455(17) Uani 1 1 d .
H57 H -0.1182 0.3088 0.1671 0.055 Uiso 1 1 calc R
C58 C 0.0473(5) 0.2223(3) 0.1533(3) 0.0364(14) Uani 1 1 d .
H58 H 0.0112 0.2038 0.1177 0.044 Uiso 1 1 calc R
C59 C 0.1765(5) 0.1881(3) 0.1768(2) 0.0254(11) Uani 1 1 d .
H59 H 0.2290 0.1463 0.1560 0.030 Uiso 1 1 calc R
C101 C 0.6514(5) 0.7406(3) 0.2581(3) 0.0320(12) Uani 1 1 d .
H101 H 0.5572 0.7532 0.2554 0.038 Uiso 1 1 calc R
C102 C 0.7214(6) 0.7571(3) 0.1981(3) 0.0372(14) Uani 1 1 d .
H102 H 0.6760 0.7819 0.1541 0.045 Uiso 1 1 calc R
C103 C 0.8579(7) 0.7374(4) 0.2019(4) 0.0499(17) Uani 1 1 d .
H103 H 0.9075 0.7475 0.1606 0.060 Uiso 1 1 calc R
C104 C 0.9222(6) 0.7025(4) 0.2668(4) 0.0550(18) Uani 1 1 d .
H104 H 1.0163 0.6890 0.2701 0.066 Uiso 1 1 calc R
C105 C 0.8502(6) 0.6877(3) 0.3261(3) 0.0449(16) Uani 1 1 d .
H105 H 0.8943 0.6642 0.3705 0.054 Uiso 1 1 calc R
C106 C 0.7152(6) 0.7065(3) 0.3215(3) 0.0371(14) Uani 1 1 d .
H106 H 0.6655 0.6958 0.3627 0.044 Uiso 1 1 calc R
C201 C 0.5841(5) 0.5057(4) 0.4449(3) 0.0358(13) Uani 1 1 d .
H201 H 0.6419 0.5105 0.4066 0.043 Uiso 1 1 calc R
C202 C 0.5067(5) 0.4458(3) 0.4558(3) 0.0337(13) Uani 1 1 d .
H202 H 0.5121 0.4083 0.4259 0.040 Uiso 1 1 calc R
C203 C 0.4211(5) 0.4402(4) 0.5105(3) 0.0376(13) Uani 1 1 d .
H203 H 0.3657 0.3997 0.5178 0.045 Uiso 1 1 calc R
C301 C 1.0712(6) 0.5593(4) 0.5092(3) 0.0385(14) Uani 1 1 d .
H301 H 1.1198 0.5999 0.5153 0.046 Uiso 1 1 calc R
C302 C 0.9667(5) 0.5436(3) 0.5515(3) 0.0373(14) Uani 1 1 d .
H302 H 0.9436 0.5732 0.5870 0.045 Uiso 1 1 calc R
C303 C 0.8948(6) 0.4844(3) 0.5423(3) 0.0368(13) Uani 1 1 d .
H303 H 0.8223 0.4740 0.5714 0.044 Uiso 1 1 calc R

loop_
_atom_site_aniso_label
_atom_site_aniso_U_11
_atom_site_aniso_U_22
_atom_site_aniso_U_33
_atom_site_aniso_U_23
_atom_site_aniso_U_13
_atom_site_aniso_U_12
U1 0.01369(8) 0.00983(8) 0.01004(7) -0.00043(5) 0.00164(5) -0.00323(6)
O1 0.0188(17) 0.0129(16) 0.0184(15) -0.0018(12) -0.0010(12) -0.0073(13)
O2 0.0212(17) 0.0197(17) 0.0124(14) -0.0014(12) 0.0061(12) -0.0049(14)
O3 0.0250(18) 0.0095(15) 0.0147(14) -0.0008(11) 0.0009(13) -0.0046(13)
N1 0.021(2) 0.0110(18) 0.0092(16) -0.0027(13) 0.0020(14) -0.0024(15)
N2 0.0150(19) 0.0135(19) 0.0133(17) -0.0032(14) 0.0016(14) -0.0056(15)
N3 0.0158(19) 0.0137(19) 0.0129(17) -0.0041(14) 0.0035(14) -0.0075(15)
N4 0.0156(19) 0.0081(18) 0.0157(17) 0.0006(14) 0.0038(14) -0.0029(15)
N5 0.019(2) 0.018(2) 0.0182(19) 0.0000(15) 0.0011(15) -0.0077(16)
C1 0.017(2) 0.012(2) 0.0113(19) 0.0015(16) -0.0002(17) -0.0040(18)
C2 0.017(2) 0.013(2) 0.013(2) 0.0003(16) 0.0034(17) -0.0029(18)
C3 0.017(2) 0.011(2) 0.018(2) -0.0043(17) 0.0016(17) -0.0056(18)
C4 0.018(2) 0.011(2) 0.018(2) -0.0016(17) 0.0035(18) -0.0012(18)
C5 0.016(2) 0.017(2) 0.0091(19) -0.0016(16) -0.0005(16) -0.0027(18)
C6 0.019(2) 0.013(2) 0.013(2) -0.0008(17) -0.0029(17) -0.0036(18)
C7 0.022(2) 0.014(2) 0.015(2) -0.0063(17) 0.0028(18) -0.0058(19)
C8 0.021(2) 0.010(2) 0.018(2) -0.0075(17) 0.0090(18) -0.0037(19)
C9 0.017(2) 0.015(2) 0.018(2) -0.0058(18) 0.0035(18) -0.0040(19)
C10 0.021(2) 0.016(2) 0.015(2) -0.0039(17) 0.0065(18) -0.0026(19)
C11 0.026(3) 0.015(2) 0.019(2) -0.0033(18) 0.0085(19) -0.003(2)
C12 0.026(3) 0.015(2) 0.028(2) -0.0103(19) 0.011(2) -0.011(2)
C13 0.015(2) 0.018(2) 0.025(2) -0.0113(19) 0.0025(18) -0.0025(19)
C14 0.025(3) 0.013(2) 0.015(2) 0.0007(17) 0.0006(18) -0.0052(19)
C15 0.023(3) 0.015(2) 0.022(2) -0.0005(18) 0.0021(19) -0.001(2)
C16 0.027(3) 0.017(3) 0.027(2) -0.0036(19) 0.005(2) -0.001(2)
C17 0.034(3) 0.027(3) 0.025(2) -0.007(2) 0.009(2) -0.005(2)
C18 0.033(3) 0.023(3) 0.030(3) -0.002(2) -0.002(2) -0.006(2)
C19 0.026(3) 0.018(3) 0.046(3) -0.009(2) 0.006(2) -0.006(2)
C20 0.025(3) 0.019(2) 0.011(2) -0.0053(17) 0.0046(18) -0.005(2)
C21 0.021(2) 0.017(2) 0.010(2) -0.0022(17) 0.0027(17) -0.0072(19)
C22 0.030(3) 0.019(2) 0.010(2) -0.0040(17) 0.0041(18) -0.013(2)
C23 0.026(3) 0.018(2) 0.010(2) -0.0042(17) 0.0005(18) -0.005(2)
C24 0.035(3) 0.021(3) 0.013(2) 0.0031(18) -0.0018(19) -0.012(2)
C25 0.022(3) 0.032(3) 0.015(2) -0.0045(19) -0.0012(18) -0.014(2)
C26 0.019(2) 0.023(3) 0.013(2) -0.0055(18) 0.0002(17) -0.007(2)
C27 0.034(3) 0.020(3) 0.017(2) -0.0025(18) 0.008(2) -0.006(2)
C28 0.022(3) 0.026(3) 0.020(2) -0.0012(19) 0.0023(19) -0.003(2)
C29 0.037(3) 0.035(3) 0.024(3) -0.003(2) 0.002(2) -0.014(3)
C30 0.032(3) 0.038(3) 0.017(2) -0.002(2) 0.000(2) -0.012(2)
C31 0.027(3) 0.038(3) 0.039(3) 0.003(2) 0.007(2) -0.004(3)
C32 0.030(3) 0.041(3) 0.023(2) 0.001(2) 0.003(2) -0.017(2)
C33 0.019(2) 0.006(2) 0.018(2) -0.0012(16) 0.0021(17) -0.0041(18)
C34 0.018(2) 0.011(2) 0.015(2) -0.0058(16) 0.0058(17) -0.0026(18)
C35 0.018(2) 0.015(2) 0.016(2) -0.0069(17) 0.0068(18) -0.0043(19)
C36 0.023(2) 0.012(2) 0.016(2) -0.0070(17) 0.0037(18) -0.0060(19)
C37 0.024(3) 0.018(2) 0.023(2) -0.0099(19) 0.0043(19) -0.010(2)
C38 0.025(3) 0.018(2) 0.021(2) -0.0084(19) 0.0105(19) -0.010(2)
C39 0.018(2) 0.013(2) 0.016(2) -0.0003(17) 0.0017(17) -0.0062(19)
C40 0.020(2) 0.017(2) 0.026(2) -0.0075(19) -0.0022(19) -0.005(2)
C41 0.031(3) 0.024(3) 0.020(2) -0.0068(19) -0.003(2) -0.011(2)
C42 0.039(3) 0.033(3) 0.026(3) -0.015(2) 0.001(2) -0.014(3)
C43 0.039(3) 0.036(3) 0.020(2) -0.005(2) -0.005(2) -0.010(3)
C44 0.036(3) 0.032(3) 0.021(2) -0.008(2) 0.005(2) -0.013(2)
C45 0.033(3) 0.021(3) 0.026(2) -0.008(2) 0.005(2) -0.015(2)
C46 0.019(2) 0.015(2) 0.012(2) -0.0006(17) -0.0032(17) -0.0024(19)
C47 0.023(3) 0.017(2) 0.014(2) -0.0007(17) 0.0003(18) -0.0046(19)
C48 0.024(3) 0.018(2) 0.021(2) -0.0089(18) 0.0060(19) -0.005(2)
C49 0.024(3) 0.023(3) 0.024(2) -0.005(2) 0.005(2) -0.003(2)
C50 0.014(2) 0.022(3) 0.024(2) -0.0031(19) 0.0029(18) -0.006(2)
C51 0.015(2) 0.016(2) 0.018(2) -0.0018(17) -0.0005(17) -0.0035(19)
C52 0.022(3) 0.022(3) 0.021(2) -0.0067(19) 0.0054(19) -0.003(2)
C53 0.028(3) 0.039(3) 0.032(3) -0.013(2) 0.020(2) -0.011(2)
C54 0.021(3) 0.027(3) 0.021(2) -0.008(2) 0.0017(19) -0.010(2)
C55 0.025(3) 0.018(3) 0.025(2) -0.0004(19) 0.008(2) -0.003(2)
C56 0.025(3) 0.027(3) 0.041(3) 0.013(2) 0.014(2) 0.006(2)
C57 0.017(3) 0.046(4) 0.053(4) 0.030(3) -0.005(3) -0.013(3)
C58 0.031(3) 0.036(3) 0.035(3) 0.017(2) -0.013(2) -0.021(3)
C59 0.030(3) 0.026(3) 0.019(2) 0.003(2) -0.004(2) -0.015(2)
C101 0.031(3) 0.022(3) 0.047(3) -0.017(2) 0.002(2) -0.003(2)
C102 0.050(4) 0.027(3) 0.036(3) -0.014(2) 0.007(3) -0.005(3)
C103 0.052(4) 0.041(4) 0.069(4) -0.032(3) 0.032(4) -0.018(3)
C104 0.025(3) 0.050(4) 0.102(6) -0.047(4) -0.001(4) -0.002(3)
C105 0.053(4) 0.029(3) 0.054(4) -0.027(3) -0.021(3) 0.010(3)
C106 0.054(4) 0.018(3) 0.038(3) -0.011(2) 0.011(3) -0.003(3)
C201 0.035(3) 0.049(4) 0.027(3) -0.014(2) 0.002(2) -0.009(3)
C202 0.039(3) 0.032(3) 0.030(3) -0.012(2) -0.003(2) -0.004(3)
C203 0.034(3) 0.039(3) 0.043(3) -0.013(3) 0.002(3) -0.014(3)
C301 0.040(3) 0.037(3) 0.039(3) -0.005(3) 0.005(3) -0.016(3)
C302 0.037(3) 0.037(3) 0.033(3) -0.005(2) 0.001(2) -0.001(3)
C303 0.037(3) 0.037(3) 0.033(3) -0.001(2) 0.005(2) -0.010(3)

loop_
_atom_type_symbol
_atom_type_description
_atom_type_scat_dispersion_real
_atom_type_scat_dispersion_imag
_atom_type_scat_source
C C 0.0033 0.0016 'International Tables Vol C Tables 4.2.6.8 and 6.1.1.4'
H H 0.0000 0.0000 'International Tables Vol C Tables 4.2.6.8 and 6.1.1.4'
N N 0.0061 0.0033 'International Tables Vol C Tables 4.2.6.8 and 6.1.1.4'
O O 0.0106 0.0060 'International Tables Vol C Tables 4.2.6.8 and 6.1.1.4'
U U -9.6767 9.6646 'International Tables Vol C Tables 4.2.6.8 and 6.1.1.4'

loop_
_geom_angle_atom_site_label_1
_geom_angle_atom_site_label_2
_geom_angle_atom_site_label_3
_geom_angle
_geom_angle_site_symmetry_1
_geom_angle_site_symmetry_3
N4 U1 O3 92.34(12) . .
N4 U1 O2 148.80(12) . .
O3 U1 O2 84.17(10) . .
N4 U1 O1 88.47(12) . .
O3 U1 O1 157.00(10) . .
O2 U1 O1 83.32(10) . .
N4 U1 N5 74.06(12) . .
O3 U1 N5 80.03(11) . .
O2 U1 N5 74.80(11) . .
O1 U1 N5 78.10(11) . .
N4 U1 N3 78.94(11) . .
O3 U1 N3 70.79(10) . .
O2 U1 N3 127.96(10) . .
O1 U1 N3 131.68(10) . .
N5 U1 N3 139.02(10) . .
N4 U1 N1 94.06(12) . .
O3 U1 N1 132.40(10) . .
O2 U1 N1 111.14(10) . .
O1 U1 N1 70.37(10) . .
N5 U1 N1 146.63(11) . .
N3 U1 N1 64.37(10) . .
N4 U1 N2 141.05(11) . .
O3 U1 N2 82.35(10) . .
O2 U1 N2 69.31(10) . .
O1 U1 N2 110.89(10) . .
N5 U1 N2 141.28(10) . .
N3 U1 N2 62.82(9) . .
N1 U1 N2 63.88(10) . .
C9 O1 U1 150.5(3) . .
C22 O2 U1 136.1(3) . .
C35 O3 U1 147.5(3) . .
C1 N1 C7 108.5(3) . .
C1 N1 C6 112.4(3) . .
C7 N1 C6 105.6(3) . .
C1 N1 U1 103.5(2) . .
C7 N1 U1 113.3(2) . .
C6 N1 U1 113.6(2) . .
C2 N2 C3 112.6(3) . .
C2 N2 C20 109.5(3) . .
C3 N2 C20 104.8(3) . .
C2 N2 U1 112.8(2) . .
C3 N2 U1 105.0(2) . .
C20 N2 U1 111.7(2) . .
C5 N3 C33 107.1(3) . .
C5 N3 C4 111.1(3) . .
C33 N3 C4 109.2(3) . .
C5 N3 U1 103.1(2) . .
C33 N3 U1 107.2(2) . .
C4 N3 U1 118.5(2) . .
C46 N4 U1 166.9(3) . .
C55 N5 C59 117.8(4) . .
C55 N5 U1 122.1(3) . .
C59 N5 U1 119.8(3) . .
N1 C1 C2 114.2(3) . .
N1 C1 H1A 108.7 . .
C2 C1 H1A 108.7 . .
N1 C1 H1B 108.7 . .
C2 C1 H1B 108.7 . .
H1A C1 H1B 107.6 . .
N2 C2 C1 113.2(3) . .
N2 C2 H2A 108.9 . .
C1 C2 H2A 108.9 . .
N2 C2 H2B 108.9 . .
C1 C2 H2B 108.9 . .
H2A C2 H2B 107.7 . .
N2 C3 C4 113.6(3) . .
N2 C3 H3A 108.8 . .
C4 C3 H3A 108.8 . .
N2 C3 H3B 108.8 . .
C4 C3 H3B 108.8 . .
H3A C3 H3B 107.7 . .
N3 C4 C3 112.7(3) . .
N3 C4 H4C 109.1 . .
C3 C4 H4C 109.1 . .
N3 C4 H4D 109.1 . .
C3 C4 H4D 109.1 . .
H4C C4 H4D 107.8 . .
N3 C5 C6 112.7(3) . .
N3 C5 H5A 109.1 . .
C6 C5 H5A 109.1 . .
N3 C5 H5B 109.1 . .
C6 C5 H5B 109.1 . .
H5A C5 H5B 107.8 . .
N1 C6 C5 111.9(3) . .
N1 C6 H6A 109.2 . .
C5 C6 H6A 109.2 . .
N1 C6 H6B 109.2 . .
C5 C6 H6B 109.2 . .
H6A C6 H6B 107.9 . .
N1 C7 C8 118.0(3) . .
N1 C7 H7A 107.8 . .
C8 C7 H7A 107.8 . .
N1 C7 H7B 107.8 . .
C8 C7 H7B 107.8 . .
H7A C7 H7B 107.1 . .
C9 C8 C13 120.2(4) . .
C9 C8 C7 121.2(4) . .
C13 C8 C7 118.5(4) . .
O1 C9 C8 119.3(4) . .
O1 C9 C10 121.5(4) . .
C8 C9 C10 119.2(4) . .
C11 C10 C9 117.2(4) . .
C11 C10 C14 121.5(4) . .
C9 C10 C14 121.4(4) . .
C12 C11 C10 124.5(4) . .
C12 C11 H11 117.8 . .
C10 C11 H11 117.8 . .
C11 C12 C13 116.8(4) . .
C11 C12 C19 121.8(4) . .
C13 C12 C19 121.4(4) . .
C12 C13 C8 121.6(4) . .
C12 C13 H13 119.2 . .
C8 C13 H13 119.2 . .
C10 C14 C15 117.9(4) . .
C10 C14 H14A 107.8 . .
C15 C14 H14A 107.8 . .
C10 C14 H14B 107.8 . .
C15 C14 H14B 107.8 . .
H14A C14 H14B 107.2 . .
C17 C15 C18 109.8(4) . .
C17 C15 C16 108.5(4) . .
C18 C15 C16 108.4(4) . .
C17 C15 C14 111.4(4) . .
C18 C15 C14 106.8(4) . .
C16 C15 C14 111.9(4) . .
C15 C16 H16A 109.5 . .
C15 C16 H16B 109.5 . .
H16A C16 H16B 109.5 . .
C15 C16 H16C 109.5 . .
H16A C16 H16C 109.5 . .
H16B C16 H16C 109.5 . .
C15 C17 H17A 109.5 . .
C15 C17 H17B 109.5 . .
H17A C17 H17B 109.5 . .
C15 C17 H17C 109.5 . .
H17A C17 H17C 109.5 . .
H17B C17 H17C 109.5 . .
C15 C18 H18A 109.5 . .
C15 C18 H18B 109.5 . .
H18A C18 H18B 109.5 . .
C15 C18 H18C 109.5 . .
H18A C18 H18C 109.5 . .
H18B C18 H18C 109.5 . .
C12 C19 H19A 109.5 . .
C12 C19 H19B 109.5 . .
H19A C19 H19B 109.5 . .
C12 C19 H19C 109.5 . .
H19A C19 H19C 109.5 . .
H19B C19 H19C 109.5 . .
N2 C20 C21 114.8(3) . .
N2 C20 H20A 108.6 . .
C21 C20 H20A 108.6 . .
N2 C20 H20B 108.6 . .
C21 C20 H20B 108.6 . .
H20A C20 H20B 107.5 . .
C26 C21 C22 120.8(4) . .
C26 C21 C20 121.9(4) . .
C22 C21 C20 117.1(4) . .
O2 C22 C21 118.5(4) . .
O2 C22 C23 122.7(4) . .
C21 C22 C23 118.8(4) . .
C24 C23 C22 117.7(4) . .
C24 C23 C27 121.6(4) . .
C22 C23 C27 120.7(4) . .
C25 C24 C23 124.1(4) . .
C25 C24 H24 118.0 . .
C23 C24 H24 118.0 . .
C24 C25 C26 116.9(4) . .
C24 C25 C32 121.5(4) . .
C26 C25 C32 121.6(4) . .
C25 C26 C21 121.5(4) . .
C25 C26 H26 119.2 . .
C21 C26 H26 119.2 . .
C23 C27 C28 116.7(4) . .
C23 C27 H27A 108.1 . .
C28 C27 H27A 108.1 . .
C23 C27 H27B 108.1 . .
C28 C27 H27B 108.1 . .
H27A C27 H27B 107.3 . .
C29 C28 C31 109.3(4) . .
C29 C28 C30 108.9(4) . .
C31 C28 C30 108.7(4) . .
C29 C28 C27 111.4(4) . .
C31 C28 C27 107.7(4) . .
C30 C28 C27 110.8(4) . .
C28 C29 H29A 109.5 . .
C28 C29 H29B 109.5 . .
H29A C29 H29B 109.5 . .
C28 C29 H29C 109.5 . .
H29A C29 H29C 109.5 . .
H29B C29 H29C 109.5 . .
C28 C30 H30A 109.5 . .
C28 C30 H30B 109.5 . .
H30A C30 H30B 109.5 . .
C28 C30 H30C 109.5 . .
H30A C30 H30C 109.5 . .
H30B C30 H30C 109.5 . .
C28 C31 H31A 109.5 . .
C28 C31 H31B 109.5 . .
H31A C31 H31B 109.5 . .
C28 C31 H31C 109.5 . .
H31A C31 H31C 109.5 . .
H31B C31 H31C 109.5 . .
C25 C32 H32A 109.5 . .
C25 C32 H32B 109.5 . .
H32A C32 H32B 109.5 . .
C25 C32 H32C 109.5 . .
H32A C32 H32C 109.5 . .
H32B C32 H32C 109.5 . .
N3 C33 C34 117.4(3) . .
N3 C33 H33A 108.0 . .
C34 C33 H33A 108.0 . .
N3 C33 H33B 108.0 . .
C34 C33 H33B 108.0 . .
H33A C33 H33B 107.2 . .
C39 C34 C35 118.6(4) . .
C39 C34 C33 119.5(4) . .
C35 C34 C33 121.3(4) . .
O3 C35 C36 120.8(4) . .
O3 C35 C34 119.7(4) . .
C36 C35 C34 119.4(4) . .
C37 C36 C35 118.6(4) . .
C37 C36 C40 119.0(4) . .
C35 C36 C40 122.2(4) . .
C38 C37 C36 123.2(4) . .
C38 C37 H37 118.4 . .
C36 C37 H37 118.4 . .
C39 C38 C37 116.9(4) . .
C39 C38 C45 121.6(4) . .
C37 C38 C45 121.4(4) . .
C38 C39 C34 123.1(4) . .
C38 C39 H39 118.5 . .
C34 C39 H39 118.5 . .
C36 C40 C41 116.7(4) . .
C36 C40 H40A 108.1 . .
C41 C40 H40A 108.1 . .
C36 C40 H40B 108.1 . .
C41 C40 H40B 108.1 . .
H40A C40 H40B 107.3 . .
C42 C41 C43 109.3(4) . .
C42 C41 C44 109.3(4) . .
C43 C41 C44 109.7(4) . .
C42 C41 C40 111.5(4) . .
C43 C41 C40 107.3(4) . .
C44 C41 C40 109.7(4) . .
C41 C42 H42A 109.5 . .
C41 C42 H42B 109.5 . .
H42A C42 H42B 109.5 . .
C41 C42 H42C 109.5 . .
H42A C42 H42C 109.5 . .
H42B C42 H42C 109.5 . .
C41 C43 H43A 109.5 . .
C41 C43 H43B 109.5 . .
H43A C43 H43B 109.5 . .
C41 C43 H43C 109.5 . .
H43A C43 H43C 109.5 . .
H43B C43 H43C 109.5 . .
C41 C44 H44A 109.5 . .
C41 C44 H44B 109.5 . .
H44A C44 H44B 109.5 . .
C41 C44 H44C 109.5 . .
H44A C44 H44C 109.5 . .
H44B C44 H44C 109.5 . .
C38 C45 H45A 109.5 . .
C38 C45 H45B 109.5 . .
H45A C45 H45B 109.5 . .
C38 C45 H45C 109.5 . .
H45A C45 H45C 109.5 . .
H45B C45 H45C 109.5 . .
N4 C46 C51 121.6(4) . .
N4 C46 C47 120.4(4) . .
C51 C46 C47 118.0(4) . .
C48 C47 C46 119.3(4) . .
C48 C47 C52 119.7(4) . .
C46 C47 C52 121.0(4) . .
C49 C48 C47 123.3(4) . .
C49 C48 H48 118.4 . .
C47 C48 H48 118.4 . .
C48 C49 C50 116.9(4) . .
C48 C49 C53 121.7(4) . .
C50 C49 C53 121.5(4) . .
C49 C50 C51 122.8(4) . .
C49 C50 H50 118.6 . .
C51 C50 H50 118.6 . .
C50 C51 C46 119.6(4) . .
C50 C51 C54 119.1(4) . .
C46 C51 C54 121.4(4) . .
C47 C52 H52A 109.5 . .
C47 C52 H52B 109.5 . .
H52A C52 H52B 109.5 . .
C47 C52 H52C 109.5 . .
H52A C52 H52C 109.5 . .
H52B C52 H52C 109.5 . .
C49 C53 H53A 109.5 . .
C49 C53 H53B 109.5 . .
H53A C53 H53B 109.5 . .
C49 C53 H53C 109.5 . .
H53A C53 H53C 109.5 . .
H53B C53 H53C 109.5 . .
C51 C54 H54A 109.5 . .
C51 C54 H54B 109.5 . .
H54A C54 H54B 109.5 . .
C51 C54 H54C 109.5 . .
H54A C54 H54C 109.5 . .
H54B C54 H54C 109.5 . .
N5 C55 C56 122.1(5) . .
N5 C55 H55 119.0 . .
C56 C55 H55 119.0 . .
C57 C56 C55 119.7(5) . .
C57 C56 H56 120.2 . .
C55 C56 H56 120.2 . .
C56 C57 C58 118.5(5) . .
C56 C57 H57 120.7 . .
C58 C57 H57 120.7 . .
C57 C58 C59 118.9(5) . .
C57 C58 H58 120.5 . .
C59 C58 H58 120.5 . .
N5 C59 C58 123.0(5) . .
N5 C59 H59 118.5 . .
C58 C59 H59 118.5 . .
C106 C101 C102 120.7(5) . .
C106 C101 H101 119.6 . .
C102 C101 H101 119.6 . .
C101 C102 C103 119.6(6) . .
C101 C102 H102 120.2 . .
C103 C102 H102 120.2 . .
C102 C103 C104 119.2(6) . .
C102 C103 H103 120.4 . .
C104 C103 H103 120.4 . .
C105 C104 C103 120.1(6) . .
C105 C104 H104 119.9 . .
C103 C104 H104 119.9 . .
C106 C105 C104 120.0(6) . .
C106 C105 H105 120.0 . .
C104 C105 H105 120.0 . .
C101 C106 C105 120.3(5) . .
C101 C106 H106 119.9 . .
C105 C106 H106 119.9 . .
C202 C201 C203 120.6(5) . 2_666
C202 C201 H201 119.7 . .
C203 C201 H201 119.7 2_666 .
C201 C202 C203 119.6(5) . .
C201 C202 H202 120.2 . .
C203 C202 H202 120.2 . .
C202 C203 C201 119.8(5) . 2_666
C202 C203 H203 120.1 . .
C201 C203 H203 120.1 2_666 .
C302 C301 C303 119.9(5) . 2_766
C302 C301 H301 120.1 . .
C303 C301 H301 120.1 2_766 .
C301 C302 C303 120.1(5) . .
C301 C302 H302 119.9 . .
C303 C302 H302 119.9 . .
C301 C303 C302 120.0(5) 2_766 .
C301 C303 H303 120.0 2_766 .
C302 C303 H303 120.0 . .

loop_
_geom_bond_atom_site_label_1
_geom_bond_atom_site_label_2
_geom_bond_distance
_geom_bond_site_symmetry_2
U1 N4 1.979(3) .
U1 O3 2.210(3) .
U1 O2 2.217(3) .
U1 O1 2.217(3) .
U1 N5 2.583(4) .
U1 N3 2.744(3) .
U1 N1 2.766(4) .
U1 N2 2.856(3) .
O1 C9 1.338(5) .
O2 C22 1.341(5) .
O3 C35 1.348(5) .
N1 C1 1.491(5) .
N1 C7 1.496(5) .
N1 C6 1.498(5) .
N2 C2 1.477(5) .
N2 C3 1.489(5) .
N2 C20 1.495(5) .
N3 C5 1.473(5) .
N3 C33 1.478(5) .
N3 C4 1.484(5) .
N4 C46 1.403(5) .
N5 C55 1.334(6) .
N5 C59 1.339(6) .
C1 C2 1.519(6) .
C1 H1A 0.9900 .
C1 H1B 0.9900 .
C2 H2A 0.9900 .
C2 H2B 0.9900 .
C3 C4 1.509(5) .
C3 H3A 0.9900 .
C3 H3B 0.9900 .
C4 H4C 0.9900 .
C4 H4D 0.9900 .
C5 C6 1.504(6) .
C5 H5A 0.9900 .
C5 H5B 0.9900 .
C6 H6A 0.9900 .
C6 H6B 0.9900 .
C7 C8 1.496(6) .
C7 H7A 0.9900 .
C7 H7B 0.9900 .
C8 C9 1.395(6) .
C8 C13 1.398(6) .
C9 C10 1.422(6) .
C10 C11 1.398(6) .
C10 C14 1.502(6) .
C11 C12 1.374(6) .
C11 H11 0.9500 .
C12 C13 1.393(6) .
C12 C19 1.508(6) .
C13 H13 0.9500 .
C14 C15 1.546(6) .
C14 H14A 0.9900 .
C14 H14B 0.9900 .
C15 C17 1.530(6) .
C15 C18 1.534(6) .
C15 C16 1.545(6) .
C16 H16A 0.9800 .
C16 H16B 0.9800 .
C16 H16C 0.9800 .
C17 H17A 0.9800 .
C17 H17B 0.9800 .
C17 H17C 0.9800 .
C18 H18A 0.9800 .
C18 H18B 0.9800 .
C18 H18C 0.9800 .
C19 H19A 0.9800 .
C19 H19B 0.9800 .
C19 H19C 0.9800 .
C20 C21 1.501(6) .
C20 H20A 0.9900 .
C20 H20B 0.9900 .
C21 C26 1.390(6) .
C21 C22 1.400(6) .
C22 C23 1.411(6) .
C23 C24 1.395(6) .
C23 C27 1.508(6) .
C24 C25 1.384(6) .
C24 H24 0.9500 .
C25 C26 1.384(6) .
C25 C32 1.508(6) .
C26 H26 0.9500 .
C27 C28 1.547(6) .
C27 H27A 0.9900 .
C27 H27B 0.9900 .
C28 C29 1.526(7) .
C28 C31 1.530(7) .
C28 C30 1.537(6) .
C29 H29A 0.9800 .
C29 H29B 0.9800 .
C29 H29C 0.9800 .
C30 H30A 0.9800 .
C30 H30B 0.9800 .
C30 H30C 0.9800 .
C31 H31A 0.9800 .
C31 H31B 0.9800 .
C31 H31C 0.9800 .
C32 H32A 0.9800 .
C32 H32B 0.9800 .
C32 H32C 0.9800 .
C33 C34 1.490(6) .
C33 H33A 0.9900 .
C33 H33B 0.9900 .
C34 C39 1.403(6) .
C34 C35 1.418(6) .
C35 C36 1.412(6) .
C36 C37 1.396(6) .
C36 C40 1.517(6) .
C37 C38 1.394(6) .
C37 H37 0.9500 .
C38 C39 1.380(6) .
C38 C45 1.517(6) .
C39 H39 0.9500 .
C40 C41 1.555(6) .
C40 H40A 0.9900 .
C40 H40B 0.9900 .
C41 C42 1.530(7) .
C41 C43 1.531(6) .
C41 C44 1.533(7) .
C42 H42A 0.9800 .
C42 H42B 0.9800 .
C42 H42C 0.9800 .
C43 H43A 0.9800 .
C43 H43B 0.9800 .
C43 H43C 0.9800 .
C44 H44A 0.9800 .
C44 H44B 0.9800 .
C44 H44C 0.9800 .
C45 H45A 0.9800 .
C45 H45B 0.9800 .
C45 H45C 0.9800 .
C46 C51 1.419(6) .
C46 C47 1.422(6) .
C47 C48 1.390(6) .
C47 C52 1.499(6) .
C48 C49 1.382(6) .
C48 H48 0.9500 .
C49 C50 1.390(6) .
C49 C53 1.506(6) .
C50 C51 1.391(6) .
C50 H50 0.9500 .
C51 C54 1.503(6) .
C52 H52A 0.9800 .
C52 H52B 0.9800 .
C52 H52C 0.9800 .
C53 H53A 0.9800 .
C53 H53B 0.9800 .
C53 H53C 0.9800 .
C54 H54A 0.9800 .
C54 H54B 0.9800 .
C54 H54C 0.9800 .
C55 C56 1.387(7) .
C55 H55 0.9500 .
C56 C57 1.366(8) .
C56 H56 0.9500 .
C57 C58 1.376(8) .
C57 H57 0.9500 .
C58 C59 1.376(7) .
C58 H58 0.9500 .
C59 H59 0.9500 .
C101 C106 1.361(7) .
C101 C102 1.372(7) .
C101 H101 0.9500 .
C102 C103 1.378(8) .
C102 H102 0.9500 .
C103 C104 1.390(9) .
C103 H103 0.9500 .
C104 C105 1.369(9) .
C104 H104 0.9500 .
C105 C106 1.363(8) .
C105 H105 0.9500 .
C106 H106 0.9500 .
C201 C202 1.370(7) .
C201 C203 1.393(7) 2_666
C201 H201 0.9500 .
C202 C203 1.375(7) .
C202 H202 0.9500 .
C203 C201 1.393(7) 2_666
C203 H203 0.9500 .
C301 C302 1.376(7) .
C301 C303 1.385(7) 2_766
C301 H301 0.9500 .
C302 C303 1.391(8) .
C302 H302 0.9500 .
C303 C301 1.385(7) 2_766
C303 H303 0.9500 .

loop_
_geom_torsion_atom_site_label_1
_geom_torsion_atom_site_label_2
_geom_torsion_atom_site_label_3
_geom_torsion_atom_site_label_4
_geom_torsion
_geom_torsion_site_symmetry_1
_geom_torsion_site_symmetry_4
N4 U1 O1 C9 106.8(5) . .
O3 U1 O1 C9 -160.9(5) . .
O2 U1 O1 C9 -103.4(5) . .
N5 U1 O1 C9 -179.2(5) . .
N3 U1 O1 C9 33.1(6) . .
N1 U1 O1 C9 11.9(5) . .
N2 U1 O1 C9 -38.6(5) . .
N4 U1 O2 C22 138.2(4) . .
O3 U1 O2 C22 -136.9(4) . .
O1 U1 O2 C22 62.4(4) . .
N5 U1 O2 C22 141.9(4) . .
N3 U1 O2 C22 -76.8(4) . .
N1 U1 O2 C22 -3.5(4) . .
N2 U1 O2 C22 -52.9(4) . .
N4 U1 O3 C35 -55.5(5) . .
O2 U1 O3 C35 155.6(5) . .
O1 U1 O3 C35 -147.0(4) . .
N5 U1 O3 C35 -128.8(5) . .
N3 U1 O3 C35 22.0(5) . .
N1 U1 O3 C35 42.2(5) . .
N2 U1 O3 C35 85.8(5) . .
N4 U1 N1 C1 -175.6(2) . .
O3 U1 N1 C1 87.5(2) . .
O2 U1 N1 C1 -14.4(2) . .
O1 U1 N1 C1 -88.7(2) . .
N5 U1 N1 C1 -108.7(3) . .
N3 U1 N1 C1 108.7(2) . .
N2 U1 N1 C1 37.9(2) . .
N4 U1 N1 C7 -58.3(3) . .
O3 U1 N1 C7 -155.2(2) . .
O2 U1 N1 C7 103.0(2) . .
O1 U1 N1 C7 28.6(2) . .
N5 U1 N1 C7 8.6(3) . .
N3 U1 N1 C7 -134.0(3) . .
N2 U1 N1 C7 155.3(3) . .
N4 U1 N1 C6 62.3(3) . .
O3 U1 N1 C6 -34.6(3) . .
O2 U1 N1 C6 -136.5(2) . .
O1 U1 N1 C6 149.2(3) . .
N5 U1 N1 C6 129.2(3) . .
N3 U1 N1 C6 -13.4(2) . .
N2 U1 N1 C6 -84.2(3) . .
N4 U1 N2 C2 -76.4(3) . .
O3 U1 N2 C2 -160.6(2) . .
O2 U1 N2 C2 112.7(3) . .
O1 U1 N2 C2 38.8(3) . .
N5 U1 N2 C2 135.9(2) . .
N3 U1 N2 C2 -88.3(2) . .
N1 U1 N2 C2 -15.2(2) . .
N4 U1 N2 C3 46.6(3) . .
O3 U1 N2 C3 -37.6(2) . .
O2 U1 N2 C3 -124.3(2) . .
O1 U1 N2 C3 161.8(2) . .
N5 U1 N2 C3 -101.1(3) . .
N3 U1 N2 C3 34.7(2) . .
N1 U1 N2 C3 107.8(2) . .
N4 U1 N2 C20 159.6(3) . .
O3 U1 N2 C20 75.4(3) . .
O2 U1 N2 C20 -11.2(2) . .
O1 U1 N2 C20 -85.1(3) . .
N5 U1 N2 C20 12.0(3) . .
N3 U1 N2 C20 147.7(3) . .
N1 U1 N2 C20 -139.1(3) . .
N4 U1 N3 C5 -61.8(2) . .
O3 U1 N3 C5 -158.3(2) . .
O2 U1 N3 C5 135.8(2) . .
O1 U1 N3 C5 16.0(3) . .
N5 U1 N3 C5 -111.1(3) . .
N1 U1 N3 C5 38.2(2) . .
N2 U1 N3 C5 110.6(2) . .
N4 U1 N3 C33 51.0(2) . .
O3 U1 N3 C33 -45.4(2) . .
O2 U1 N3 C33 -111.3(2) . .
O1 U1 N3 C33 128.9(2) . .
N5 U1 N3 C33 1.7(3) . .
N1 U1 N3 C33 151.0(3) . .
N2 U1 N3 C33 -136.6(3) . .
N4 U1 N3 C4 175.1(3) . .
O3 U1 N3 C4 78.7(3) . .
O2 U1 N3 C4 12.7(3) . .
O1 U1 N3 C4 -107.1(3) . .
N5 U1 N3 C4 125.8(3) . .
N1 U1 N3 C4 -84.9(3) . .
N2 U1 N3 C4 -12.5(3) . .
O3 U1 N4 C46 -80.0(13) . .
O2 U1 N4 C46 2.6(14) . .
O1 U1 N4 C46 77.1(13) . .
N5 U1 N4 C46 -1.0(13) . .
N3 U1 N4 C46 -149.9(13) . .
N1 U1 N4 C46 147.2(13) . .
N2 U1 N4 C46 -160.7(12) . .
N4 U1 N5 C55 41.3(3) . .
O3 U1 N5 C55 136.6(3) . .
O2 U1 N5 C55 -136.7(3) . .
O1 U1 N5 C55 -50.5(3) . .
N3 U1 N5 C55 92.0(3) . .
N1 U1 N5 C55 -31.3(4) . .
N2 U1 N5 C55 -159.2(3) . .
N4 U1 N5 C59 -131.7(3) . .
O3 U1 N5 C59 -36.3(3) . .
O2 U1 N5 C59 50.3(3) . .
O1 U1 N5 C59 136.5(3) . .
N3 U1 N5 C59 -80.9(3) . .
N1 U1 N5 C59 155.8(3) . .
N2 U1 N5 C59 27.9(4) . .
C7 N1 C1 C2 174.3(3) . .
C6 N1 C1 C2 57.9(4) . .
U1 N1 C1 C2 -65.0(3) . .
C3 N2 C2 C1 -129.4(3) . .
C20 N2 C2 C1 114.4(4) . .
U1 N2 C2 C1 -10.8(4) . .
N1 C1 C2 N2 53.5(4) . .
C2 N2 C3 C4 64.3(4) . .
C20 N2 C3 C4 -176.7(4) . .
U1 N2 C3 C4 -58.9(4) . .
C5 N3 C4 C3 -131.1(4) . .
C33 N3 C4 C3 111.0(4) . .
U1 N3 C4 C3 -12.1(4) . .
N2 C3 C4 N3 50.3(5) . .
C33 N3 C5 C6 -179.0(3) . .
C4 N3 C5 C6 61.8(4) . .
U1 N3 C5 C6 -66.1(3) . .
C1 N1 C6 C5 -130.9(4) . .
C7 N1 C6 C5 111.0(4) . .
U1 N1 C6 C5 -13.8(4) . .
N3 C5 C6 N1 56.4(5) . .
C1 N1 C7 C8 52.9(5) . .
C6 N1 C7 C8 173.6(4) . .
U1 N1 C7 C8 -61.4(4) . .
N1 C7 C8 C9 54.4(5) . .
N1 C7 C8 C13 -129.1(4) . .
U1 O1 C9 C8 -23.6(7) . .
U1 O1 C9 C10 156.5(4) . .
C13 C8 C9 O1 173.3(4) . .
C7 C8 C9 O1 -10.3(6) . .
C13 C8 C9 C10 -6.8(6) . .
C7 C8 C9 C10 169.6(4) . .
O1 C9 C10 C11 -172.2(4) . .
C8 C9 C10 C11 7.9(6) . .
O1 C9 C10 C14 7.7(6) . .
C8 C9 C10 C14 -172.3(4) . .
C9 C10 C11 C12 -4.0(6) . .
C14 C10 C11 C12 176.1(4) . .
C10 C11 C12 C13 -1.1(7) . .
C10 C11 C12 C19 177.0(4) . .
C11 C12 C13 C8 2.5(6) . .
C19 C12 C13 C8 -175.7(4) . .
C9 C8 C13 C12 1.5(6) . .
C7 C8 C13 C12 -175.0(4) . .
C11 C10 C14 C15 -68.4(5) . .
C9 C10 C14 C15 111.7(5) . .
C10 C14 C15 C17 -51.2(5) . .
C10 C14 C15 C18 -171.1(4) . .
C10 C14 C15 C16 70.4(5) . .
C2 N2 C20 C21 -66.2(4) . .
C3 N2 C20 C21 172.8(4) . .
U1 N2 C20 C21 59.6(4) . .
N2 C20 C21 C26 118.4(4) . .
N2 C20 C21 C22 -67.1(5) . .
U1 O2 C22 C21 66.1(5) . .
U1 O2 C22 C23 -115.9(4) . .
C26 C21 C22 O2 -178.1(4) . .
C20 C21 C22 O2 7.4(6) . .
C26 C21 C22 C23 3.8(6) . .
C20 C21 C22 C23 -170.7(4) . .
O2 C22 C23 C24 175.5(4) . .
C21 C22 C23 C24 -6.5(6) . .
O2 C22 C23 C27 -6.5(6) . .
C21 C22 C23 C27 171.5(4) . .
C22 C23 C24 C25 5.1(7) . .
C27 C23 C24 C25 -172.9(4) . .
C23 C24 C25 C26 -0.6(7) . .
C23 C24 C25 C32 178.5(4) . .
C24 C25 C26 C21 -2.3(6) . .
C32 C25 C26 C21 178.5(4) . .
C22 C21 C26 C25 0.7(7) . .
C20 C21 C26 C25 174.9(4) . .
C24 C23 C27 C28 80.2(6) . .
C22 C23 C27 C28 -97.7(5) . .
C23 C27 C28 C29 54.4(5) . .
C23 C27 C28 C31 174.3(4) . .
C23 C27 C28 C30 -67.0(5) . .
C5 N3 C33 C34 -177.8(3) . .
C4 N3 C33 C34 -57.4(4) . .
U1 N3 C33 C34 72.1(4) . .
N3 C33 C34 C39 134.9(4) . .
N3 C33 C34 C35 -53.1(5) . .
U1 O3 C35 C36 172.5(3) . .
U1 O3 C35 C34 -6.3(7) . .
C39 C34 C35 O3 -178.5(4) . .
C33 C34 C35 O3 9.4(6) . .
C39 C34 C35 C36 2.7(6) . .
C33 C34 C35 C36 -169.4(4) . .
O3 C35 C36 C37 -179.8(4) . .
C34 C35 C36 C37 -0.9(6) . .
O3 C35 C36 C40 -5.3(6) . .
C34 C35 C36 C40 173.6(4) . .
C35 C36 C37 C38 -2.9(7) . .
C40 C36 C37 C38 -177.6(4) . .
C36 C37 C38 C39 4.8(7) . .
C36 C37 C38 C45 -177.4(4) . .
C37 C38 C39 C34 -2.9(6) . .
C45 C38 C39 C34 179.3(4) . .
C35 C34 C39 C38 -0.7(6) . .
C33 C34 C39 C38 171.5(4) . .
C37 C36 C40 C41 -87.1(5) . .
C35 C36 C40 C41 98.4(5) . .
C36 C40 C41 C42 61.3(5) . .
C36 C40 C41 C43 -179.0(4) . .
C36 C40 C41 C44 -59.9(5) . .
U1 N4 C46 C51 74.2(14) . .
U1 N4 C46 C47 -104.7(13) . .
N4 C46 C47 C48 -176.6(4) . .
C51 C46 C47 C48 4.4(6) . .
N4 C46 C47 C52 3.9(6) . .
C51 C46 C47 C52 -175.1(4) . .
C46 C47 C48 C49 -1.0(7) . .
C52 C47 C48 C49 178.6(4) . .
C47 C48 C49 C50 -2.3(7) . .
C47 C48 C49 C53 178.9(4) . .
C48 C49 C50 C51 2.2(7) . .
C53 C49 C50 C51 -179.1(4) . .
C49 C50 C51 C46 1.3(6) . .
C49 C50 C51 C54 -177.4(4) . .
N4 C46 C51 C50 176.4(4) . .
C47 C46 C51 C50 -4.6(6) . .
N4 C46 C51 C54 -4.9(6) . .
C47 C46 C51 C54 174.1(4) . .
C59 N5 C55 C56 -0.7(6) . .
U1 N5 C55 C56 -173.8(3) . .
N5 C55 C56 C57 1.7(7) . .
C55 C56 C57 C58 -1.2(7) . .
C56 C57 C58 C59 -0.1(7) . .
C55 N5 C59 C58 -0.7(6) . .
U1 N5 C59 C58 172.6(3) . .
C57 C58 C59 N5 1.1(7) . .
C106 C101 C102 C103 1.2(8) . .
C101 C102 C103 C104 -1.2(8) . .
C102 C103 C104 C105 0.3(9) . .
C103 C104 C105 C106 0.4(9) . .
C102 C101 C106 C105 -0.4(8) . .
C104 C105 C106 C101 -0.4(8) . .
C203 C201 C202 C203 1.4(9) 2_666 .
C201 C202 C203 C201 -1.3(9) . 2_666
C303 C301 C302 C303 -0.4(9) 2_766 .
C301 C302 C303 C301 0.4(9) . 2_766
